data_4110263
loop_
_publ_author_name
'James D. Crowley'
'David A. Leigh'
'Paul J. Lusby'
'Roy T. McBurney'
'Laure-Emmanuelle Perret-Aebi'
'Christiane Petzold'
'Alexandra M. Z. Slawin'
'Mark D. Symes'

_publ_section_title
;
 A Switchable Palladium-Complexed Molecular Shuttle and Its Metastable
 Positional Isomers
;
_journal_name_full 'Journal of the American Chemical Society'
_journal_page_first 15085
_journal_page_last 15090
_journal_paper_doi 10.1021/ja076570h
_journal_volume 129
_journal_year 2007
_chemical_formula_moiety 'C44 H56 N4 O4 Pd'
_chemical_formula_sum 'C44 H56 N4 O4 Pd'
_chemical_formula_weight 811.33
_chemical_name_systematic
; 
 ? 
;
_space_group_IT_number 14
_symmetry_cell_setting monoclinic
_symmetry_space_group_name_Hall '-P 2ybc'
_symmetry_space_group_name_H-M 'P 1 21/c 1'
_atom_sites_solution_hydrogens geom
_atom_sites_solution_primary direct
_atom_sites_solution_secondary difmap
_audit_creation_method SHELXL-97
_cell_angle_alpha 90.00
_cell_angle_beta 112.170(9)
_cell_angle_gamma 90.00
_cell_formula_units_Z 4
_cell_length_a 14.437(6)
_cell_length_b 18.314(6)
_cell_length_c 16.522(6)
_cell_measurement_reflns_used 4953
_cell_measurement_temperature 93(2)
_cell_measurement_theta_max 28.5763
_cell_measurement_theta_min 1.5231
_cell_volume 4045(3)
_computing_cell_refinement 'CrystalClear (Rigaku Corp., 2004)'
_computing_data_collection 'CrystalClear (Rigaku Corp., 2004)'
_computing_data_reduction 'CrystalClear (Rigaku Corp., 2004)'
_computing_molecular_graphics 'Bruker SHELXTL'
_computing_publication_material 'Bruker SHELXTL'
_computing_structure_refinement 'SHELXL-97 (Sheldrick, 1997)'
_computing_structure_solution 'SHELXS-97 (Sheldrick, 1990)'
_diffrn_ambient_temperature 93(2)
_diffrn_measured_fraction_theta_full 0.995
_diffrn_measured_fraction_theta_max 0.993
_diffrn_measurement_device_type CCD
_diffrn_measurement_method '\w and \f scans'
_diffrn_radiation_monochromator confocal
_diffrn_radiation_source 'rotating anode'
_diffrn_radiation_type MoK\a
_diffrn_radiation_wavelength 0.71073
_diffrn_reflns_av_R_equivalents 0.2872
_diffrn_reflns_av_sigmaI/netI 0.4026
_diffrn_reflns_limit_h_max 17
_diffrn_reflns_limit_h_min -11
_diffrn_reflns_limit_k_max 22
_diffrn_reflns_limit_k_min -22
_diffrn_reflns_limit_l_max 19
_diffrn_reflns_limit_l_min -19
_diffrn_reflns_number 26021
_diffrn_reflns_theta_full 25.00
_diffrn_reflns_theta_max 25.36
_diffrn_reflns_theta_min 1.52
_exptl_absorpt_coefficient_mu 0.505
_exptl_absorpt_correction_T_max 1.0000
_exptl_absorpt_correction_T_min 0.7249
_exptl_absorpt_correction_type multi-scan
_exptl_crystal_colour Yellow
_exptl_crystal_density_diffrn 1.332
_exptl_crystal_description Prism
_exptl_crystal_F_000 1704
_exptl_crystal_size_max 0.0500
_exptl_crystal_size_mid 0.0300
_exptl_crystal_size_min 0.0300
_refine_diff_density_max 1.263
_refine_diff_density_min -0.812
_refine_diff_density_rms 0.108
_refine_ls_extinction_method none
_refine_ls_goodness_of_fit_ref 0.953
_refine_ls_hydrogen_treatment constr
_refine_ls_matrix_type full
_refine_ls_number_parameters 479
_refine_ls_number_reflns 7361
_refine_ls_number_restraints 34
_refine_ls_restrained_S_all 3.598
_refine_ls_R_factor_all 0.2561
_refine_ls_R_factor_gt 0.0937
_refine_ls_shift/su_max 2.429
_refine_ls_shift/su_mean 0.027
_refine_ls_structure_factor_coef Fsqd
_refine_ls_weighting_details 'calc w=1/[\s^2^(Fo^2^)+(0.0555P)^2^+0.0000P] where P=(Fo^2^+2Fc^2^)/3'
_refine_ls_weighting_scheme calc
_refine_ls_wR_factor_gt 0.1565
_refine_ls_wR_factor_ref 0.1982
_reflns_number_gt 3061
_reflns_number_total 7361
_reflns_threshold_expression >2sigma(I)
_cod_data_source_file ja076570hsi20070831_055604.cif
_cod_data_source_block dled139
_cod_database_code 4110263

loop_
_symmetry_equiv_pos_as_xyz
'x, y, z'
'-x, y+1/2, -z+1/2'
'-x, -y, -z'
'x, -y-1/2, z-1/2'

loop_
_atom_site_label
_atom_site_type_symbol
_atom_site_fract_x
_atom_site_fract_y
_atom_site_fract_z
_atom_site_U_iso_or_equiv
_atom_site_adp_type
_atom_site_occupancy
_atom_site_symmetry_multiplicity
_atom_site_calc_flag
_atom_site_refinement_flags
Pd1 Pd 0.1698(3) 0.63285(13) 0.66357(15) 0.0358(11) Uani 1 1 d .
C1 C 0.317(4) 0.7596(18) 0.664(2) 0.051(14) Uani 1 1 d .
H1A H 0.2624 0.7919 0.6653 0.062 Uiso 1 1 calc R
H1B H 0.3438 0.7806 0.6223 0.062 Uiso 1 1 calc R
N2 N 0.275(3) 0.6867(15) 0.6333(17) 0.046(10) Uani 1 1 d .
C3 C 0.312(4) 0.649(2) 0.581(2) 0.057(14) Uani 1 1 d .
O3 O 0.380(3) 0.6694(15) 0.5569(16) 0.066(10) Uani 1 1 d .
C4 C 0.261(4) 0.578(2) 0.553(2) 0.052(14) Uani 1 1 d .
N5 N 0.192(3) 0.5623(13) 0.5848(15) 0.034(9) Uani 1 1 d .
C6 C 0.141(4) 0.4999(19) 0.572(2) 0.051(14) Uani 1 1 d .
C7 C 0.159(5) 0.446(2) 0.519(2) 0.071(18) Uani 1 1 d .
H7A H 0.1260 0.4002 0.5084 0.085 Uiso 1 1 calc R
C8 C 0.229(5) 0.464(2) 0.482(3) 0.068(17) Uani 1 1 d .
H8A H 0.2399 0.4301 0.4432 0.082 Uiso 1 1 calc R
C9 C 0.281(4) 0.528(2) 0.498(2) 0.061(15) Uani 1 1 d .
H9A H 0.3292 0.5383 0.4726 0.073 Uiso 1 1 calc R
C10 C 0.070(4) 0.4959(18) 0.619(2) 0.046(13) Uani 1 1 d .
O10 O 0.017(3) 0.4390(14) 0.6123(16) 0.067(11) Uani 1 1 d .
N11 N 0.071(3) 0.5552(14) 0.6673(16) 0.039(9) Uani 1 1 d .
C12 C 0.001(4) 0.558(2) 0.712(2) 0.050(13) Uani 1 1 d .
H12A H -0.0552 0.5237 0.6827 0.061 Uiso 1 1 calc R
H12B H -0.0279 0.6078 0.7061 0.061 Uiso 1 1 calc R
C13 C 0.049(4) 0.538(2) 0.810(2) 0.054(14) Uani 1 1 d .
C14 C 0.036(4) 0.5831(18) 0.872(2) 0.053(14) Uani 1 1 d .
H14A H -0.0022 0.6266 0.8543 0.063 Uiso 1 1 calc R
C15 C 0.077(4) 0.5653(18) 0.960(2) 0.052(14) Uani 1 1 d .
H15A H 0.0701 0.5974 1.0026 0.062 Uiso 1 1 calc R
C16 C 0.130(4) 0.5004(19) 0.986(2) 0.060(16) Uani 1 1 d .
C17 C 0.143(4) 0.4562(19) 0.925(2) 0.069(18) Uani 1 1 d .
H17A H 0.1801 0.4121 0.9435 0.082 Uiso 1 1 calc R
C18 C 0.105(4) 0.4743(18) 0.838(2) 0.054(15) Uani 1 1 d .
H18A H 0.1167 0.4432 0.7967 0.065 Uiso 1 1 calc R
O19 O 0.173(3) 0.4764(12) 1.0715(15) 0.065(11) Uani 1 1 d .
C20 C 0.170(3) 0.5258(18) 1.139(2) 0.066(17) Uani 1 1 d D
H20A H 0.2047 0.5718 1.1364 0.079 Uiso 1 1 calc R
H20B H 0.0994 0.5377 1.1284 0.079 Uiso 1 1 calc R
C21 C 0.216(3) 0.494(2) 1.224(3) 0.10(2) Uani 1 1 d D
H21A H 0.1688 0.4588 1.2326 0.120 Uiso 1 1 calc R
H21B H 0.2269 0.5335 1.2680 0.120 Uiso 1 1 calc R
C22 C 0.317(3) 0.4551(18) 1.243(3) 0.14(4) Uani 1 1 d D
H22A H 0.3077 0.4149 1.2007 0.170 Uiso 1 1 calc R
H22B H 0.3411 0.4338 1.3026 0.170 Uiso 1 1 calc R
C23 C 0.395(3) 0.5104(19) 1.236(3) 0.19(5) Uani 1 1 d D
H23A H 0.3888 0.5573 1.2634 0.234 Uiso 1 1 calc R
H23B H 0.3823 0.5197 1.1736 0.234 Uiso 1 1 calc R
C24 C 0.501(3) 0.478(3) 1.283(4) 0.26(4) Uani 1 1 d DU
H24A H 0.5260 0.4900 1.3459 0.314 Uiso 1 1 calc R
H24B H 0.4982 0.4239 1.2771 0.314 Uiso 1 1 calc R
C25 C 0.572(3) 0.510(3) 1.241(4) 0.20(2) Uani 1 1 d DU
H25A H 0.5369 0.5114 1.1766 0.244 Uiso 1 1 calc R
H25B H 0.6316 0.4785 1.2552 0.244 Uiso 1 1 calc R
C26 C 0.603(5) 0.588(2) 1.277(4) 0.23(3) Uani 1 1 d DU
H26A H 0.6187 0.5886 1.3410 0.271 Uiso 1 1 calc R
H26B H 0.5470 0.6224 1.2489 0.271 Uiso 1 1 calc R
C27 C 0.696(3) 0.611(3) 1.258(4) 0.43(12) Uani 1 1 d D
H27A H 0.7420 0.6395 1.3077 0.513 Uiso 1 1 calc R
H27B H 0.7317 0.5670 1.2505 0.513 Uiso 1 1 calc R
C28 C 0.662(3) 0.658(3) 1.174(3) 0.14(3) Uani 1 1 d D
H28A H 0.6066 0.6904 1.1725 0.166 Uiso 1 1 calc R
H28B H 0.6365 0.6253 1.1220 0.166 Uiso 1 1 calc R
C29 C 0.751(4) 0.703(2) 1.172(3) 0.12(3) Uani 1 1 d D
H29A H 0.8082 0.7003 1.2288 0.140 Uiso 1 1 calc R
H29B H 0.7731 0.6855 1.1255 0.140 Uiso 1 1 calc R
C30 C 0.711(5) 0.781(2) 1.153(3) 0.08(2) Uani 1 1 d .
H30A H 0.6982 0.7988 1.2048 0.102 Uiso 1 1 calc R
H30B H 0.7650 0.8124 1.1484 0.102 Uiso 1 1 calc R
C31 C 0.617(4) 0.795(2) 1.072(2) 0.055(14) Uani 1 1 d .
H31A H 0.5580 0.7729 1.0802 0.066 Uiso 1 1 calc R
H31B H 0.6047 0.8481 1.0627 0.066 Uiso 1 1 calc R
O32 O 0.632(3) 0.7620(15) 0.9989(17) 0.065(10) Uani 1 1 d .
C33 C 0.551(4) 0.762(2) 0.920(3) 0.052(14) Uani 1 1 d .
C34 C 0.562(4) 0.723(2) 0.853(3) 0.063(15) Uani 1 1 d .
H34A H 0.6213 0.6956 0.8631 0.076 Uiso 1 1 calc R
C35 C 0.489(4) 0.723(2) 0.771(3) 0.055(14) Uani 1 1 d .
H35A H 0.5003 0.6982 0.7253 0.066 Uiso 1 1 calc R
C36 C 0.399(4) 0.7584(19) 0.754(2) 0.042(12) Uani 1 1 d .
C37 C 0.387(4) 0.7967(17) 0.823(2) 0.047(13) Uani 1 1 d .
H37A H 0.3262 0.8223 0.8122 0.057 Uiso 1 1 calc R
C38 C 0.463(4) 0.7981(19) 0.907(2) 0.049(13) Uani 1 1 d .
H38A H 0.4533 0.8237 0.9531 0.059 Uiso 1 1 calc R
N39 N 0.149(3) 0.7081(14) 0.7480(16) 0.037(9) Uani 1 1 d .
C40 C 0.200(3) 0.6995(15) 0.8370(19) 0.034(11) Uani 1 1 d .
C41 C 0.182(4) 0.7475(17) 0.894(2) 0.045(13) Uani 1 1 d .
H41A H 0.2162 0.7415 0.9550 0.054 Uiso 1 1 calc R
C42 C 0.113(4) 0.8048(18) 0.863(2) 0.049(13) Uani 1 1 d .
H42A H 0.0990 0.8367 0.9018 0.059 Uiso 1 1 calc R
C43 C 0.068(4) 0.813(2) 0.775(2) 0.063(16) Uani 1 1 d .
H43A H 0.0226 0.8528 0.7523 0.076 Uiso 1 1 calc R
C44 C 0.086(4) 0.766(2) 0.717(2) 0.054(14) Uani 1 1 d .
C45 C 0.274(3) 0.6384(15) 0.8637(18) 0.036(11) Uani 1 1 d .
H45A H 0.3220 0.6447 0.8342 0.044 Uiso 1 1 calc R
H45B H 0.2384 0.5917 0.8433 0.044 Uiso 1 1 calc R
C46 C 0.334(3) 0.6334(17) 0.9634(18) 0.041(11) Uani 1 1 d .
H46A H 0.3679 0.6804 0.9852 0.049 Uiso 1 1 calc R
H46B H 0.2874 0.6237 0.9935 0.049 Uiso 1 1 calc R
C47 C 0.412(4) 0.572(2) 0.984(2) 0.069(17) Uani 1 1 d .
H47A H 0.4488 0.5690 1.0471 0.103 Uiso 1 1 calc R
H47B H 0.4582 0.5820 0.9547 0.103 Uiso 1 1 calc R
H47C H 0.3777 0.5253 0.9626 0.103 Uiso 1 1 calc R
C48 C 0.041(4) 0.7797(19) 0.616(3) 0.061(15) Uani 1 1 d .
H48A H 0.0315 0.8327 0.6049 0.073 Uiso 1 1 calc R
H48B H 0.0883 0.7618 0.5902 0.073 Uiso 1 1 calc R
C49 C -0.054(5) 0.742(2) 0.576(3) 0.076(18) Uani 1 1 d .
H49A H -0.1004 0.7586 0.6042 0.091 Uiso 1 1 calc R
H49B H -0.0441 0.6891 0.5854 0.091 Uiso 1 1 calc R
C50 C -0.103(5) 0.759(2) 0.474(2) 0.09(2) Uani 1 1 d .
H50A H -0.1671 0.7343 0.4481 0.130 Uiso 1 1 calc R
H50B H -0.0576 0.7420 0.4460 0.130 Uiso 1 1 calc R
H50C H -0.1125 0.8120 0.4648 0.130 Uiso 1 1 calc R

loop_
_atom_site_aniso_label
_atom_site_aniso_U_11
_atom_site_aniso_U_22
_atom_site_aniso_U_33
_atom_site_aniso_U_23
_atom_site_aniso_U_13
_atom_site_aniso_U_12
Pd1 0.040(3) 0.0411(13) 0.0276(15) 0.0005(11) 0.0135(15) 0.0045(17)
C1 0.06(5) 0.046(19) 0.05(2) 0.001(17) 0.02(3) -0.02(2)
N2 0.05(3) 0.055(17) 0.035(16) 0.007(13) 0.019(19) -0.007(18)
C3 0.05(5) 0.08(3) 0.04(2) 0.00(2) 0.01(3) -0.02(3)
O3 0.06(3) 0.10(2) 0.051(17) 0.001(14) 0.036(19) -0.01(2)
C4 0.06(5) 0.07(3) 0.03(2) 0.007(17) 0.03(3) 0.02(3)
N5 0.03(3) 0.042(15) 0.023(15) -0.005(11) 0.009(17) -0.001(16)
C6 0.05(5) 0.05(2) 0.03(2) 0.007(16) 0.00(2) 0.01(2)
C7 0.09(6) 0.06(3) 0.04(2) -0.023(19) 0.00(3) 0.01(3)
C8 0.07(6) 0.08(3) 0.05(3) -0.02(2) 0.02(3) 0.02(3)
C9 0.06(5) 0.09(3) 0.05(2) -0.02(2) 0.03(3) 0.00(3)
C10 0.04(4) 0.042(19) 0.05(2) 0.004(17) 0.01(3) -0.01(2)
O10 0.07(4) 0.057(15) 0.066(18) -0.005(13) 0.021(19) -0.014(18)
N11 0.03(3) 0.051(16) 0.035(16) -0.002(12) 0.010(17) -0.010(17)
C12 0.03(4) 0.07(2) 0.06(3) 0.001(19) 0.02(3) -0.01(2)
C13 0.06(5) 0.06(2) 0.05(2) 0.000(19) 0.03(3) -0.02(3)
C14 0.06(5) 0.042(19) 0.06(3) -0.013(17) 0.03(3) -0.01(2)
C15 0.08(5) 0.05(2) 0.04(2) -0.012(17) 0.04(3) -0.01(2)
C16 0.10(5) 0.05(2) 0.04(2) -0.010(17) 0.03(3) -0.03(3)
C17 0.12(6) 0.05(2) 0.04(2) 0.000(17) 0.03(3) -0.02(3)
C18 0.07(5) 0.042(19) 0.06(2) -0.023(17) 0.03(3) -0.03(2)
O19 0.10(4) 0.051(14) 0.048(15) -0.015(12) 0.035(18) -0.024(17)
C20 0.10(6) 0.07(2) 0.04(2) -0.020(19) 0.04(3) -0.02(3)
C21 0.11(7) 0.12(4) 0.06(3) -0.04(3) 0.03(4) 0.01(4)
C22 0.25(12) 0.09(4) 0.09(4) 0.03(3) 0.07(6) -0.04(5)
C23 0.39(16) 0.10(4) 0.08(4) 0.04(3) 0.08(6) 0.07(7)
C24 0.26(4) 0.25(4) 0.22(4) 0.000(4) 0.029(14) -0.186(4)
C25 0.20(2) 0.20(2) 0.20(2) 0.000(4) 0.076(10) 0.173(4)
C26 0.23(3) 0.23(3) 0.23(3) 0.000(4) 0.085(12) 0.164(4)
C27 0.15(14) 1.0(3) 0.18(8) 0.34(14) 0.11(9) 0.25(18)
C28 0.09(8) 0.11(5) 0.20(7) 0.03(4) 0.03(6) 0.00(5)
C29 0.07(7) 0.11(4) 0.14(5) -0.06(4) 0.01(4) 0.02(4)
C30 0.10(7) 0.09(3) 0.08(3) -0.04(3) 0.05(4) -0.02(3)
C31 0.06(5) 0.06(2) 0.04(2) -0.016(18) 0.02(3) 0.00(3)
O32 0.04(3) 0.11(2) 0.052(17) -0.029(14) 0.019(19) 0.016(19)
C33 0.05(5) 0.06(2) 0.04(3) -0.010(18) 0.02(3) -0.01(3)
C34 0.05(5) 0.08(3) 0.07(3) -0.01(2) 0.03(3) 0.02(3)
C35 0.05(5) 0.07(3) 0.04(3) -0.013(19) 0.02(3) -0.01(3)
C36 0.03(4) 0.05(2) 0.04(2) 0.005(16) 0.01(3) -0.01(2)
C37 0.05(4) 0.042(18) 0.06(3) -0.003(17) 0.03(3) 0.00(2)
C38 0.05(5) 0.05(2) 0.05(3) -0.009(18) 0.03(3) 0.01(2)
N39 0.03(3) 0.044(15) 0.030(16) -0.001(12) 0.009(17) 0.011(17)
C40 0.04(4) 0.027(15) 0.033(19) 0.003(13) 0.01(2) 0.000(18)
C41 0.05(4) 0.044(19) 0.029(19) -0.009(14) 0.01(2) 0.01(2)
C42 0.06(4) 0.05(2) 0.04(2) -0.006(16) 0.02(2) 0.00(2)
C43 0.08(5) 0.06(2) 0.05(3) -0.001(19) 0.02(3) 0.03(3)
C44 0.05(5) 0.07(2) 0.03(2) -0.002(18) 0.01(2) 0.02(3)
C45 0.04(4) 0.032(15) 0.027(17) -0.007(13) 0.01(2) -0.003(19)
C46 0.04(4) 0.052(19) 0.027(18) -0.002(15) 0.00(2) 0.00(2)
C47 0.07(6) 0.06(2) 0.05(3) 0.006(19) 0.00(3) 0.02(3)
C48 0.07(5) 0.04(2) 0.08(3) 0.008(19) 0.03(3) 0.02(3)
C49 0.08(6) 0.06(3) 0.09(4) -0.01(2) 0.03(4) 0.00(3)
C50 0.12(7) 0.08(3) 0.04(2) 0.02(2) 0.01(3) 0.02(3)

loop_
_atom_type_symbol
_atom_type_description
_atom_type_scat_dispersion_real
_atom_type_scat_dispersion_imag
_atom_type_scat_source
C C 0.0033 0.0016 'International Tables Vol C Tables 4.2.6.8 and 6.1.1.4'
H H 0.0000 0.0000 'International Tables Vol C Tables 4.2.6.8 and 6.1.1.4'
N N 0.0061 0.0033 'International Tables Vol C Tables 4.2.6.8 and 6.1.1.4'
O O 0.0106 0.0060 'International Tables Vol C Tables 4.2.6.8 and 6.1.1.4'
Pd Pd -0.9988 1.0072 'International Tables Vol C Tables 4.2.6.8 and 6.1.1.4'

loop_
_geom_angle_atom_site_label_1
_geom_angle_atom_site_label_2
_geom_angle_atom_site_label_3
_geom_angle
N5 Pd1 N11 81.3(12)
N5 Pd1 N2 80.3(13)
N11 Pd1 N2 161.5(11)
N5 Pd1 N39 179.0(15)
N11 Pd1 N39 99.6(12)
N2 Pd1 N39 98.9(12)
N2 C1 C36 113(3)
N2 C1 H1A 109.0
C36 C1 H1A 109.0
N2 C1 H1B 109.0
C36 C1 H1B 109.0
H1A C1 H1B 107.8
C3 N2 C1 118(4)
C3 N2 Pd1 115(3)
C1 N2 Pd1 127(2)
O3 C3 N2 127(4)
O3 C3 C4 121(4)
N2 C3 C4 112(4)
N5 C4 C9 119(4)
N5 C4 C3 115(3)
C9 C4 C3 126(4)
C4 N5 C6 126(3)
C4 N5 Pd1 117(2)
C6 N5 Pd1 117(3)
N5 C6 C7 118(4)
N5 C6 C10 114(3)
C7 C6 C10 128(4)
C8 C7 C6 116(4)
C8 C7 H7A 121.8
C6 C7 H7A 121.8
C9 C8 C7 124(4)
C9 C8 H8A 118.1
C7 C8 H8A 118.1
C8 C9 C4 117(4)
C8 C9 H9A 121.6
C4 C9 H9A 121.6
O10 C10 N11 126(4)
O10 C10 C6 120(3)
N11 C10 C6 114(3)
C10 N11 C12 118(3)
C10 N11 Pd1 114(3)
C12 N11 Pd1 128(2)
N11 C12 C13 113(4)
N11 C12 H12A 109.0
C13 C12 H12A 109.0
N11 C12 H12B 109.0
C13 C12 H12B 109.0
H12A C12 H12B 107.8
C14 C13 C18 118(3)
C14 C13 C12 120(4)
C18 C13 C12 122(3)
C13 C14 C15 121(4)
C13 C14 H14A 119.6
C15 C14 H14A 119.6
C16 C15 C14 119(3)
C16 C15 H15A 120.3
C14 C15 H15A 120.3
C17 C16 C15 120(3)
C17 C16 O19 115(4)
C15 C16 O19 125(3)
C16 C17 C18 121(4)
C16 C17 H17A 119.5
C18 C17 H17A 119.5
C17 C18 C13 120(3)
C17 C18 H18A 119.9
C13 C18 H18A 119.9
C16 O19 C20 117(3)
C21 C20 O19 112(2)
C21 C20 H20A 109.3
O19 C20 H20A 109.3
C21 C20 H20B 109.4
O19 C20 H20B 109.3
H20A C20 H20B 108.0
C20 C21 C22 116(3)
C20 C21 H21A 108.2
C22 C21 H21A 108.3
C20 C21 H21B 108.3
C22 C21 H21B 108.2
H21A C21 H21B 107.4
C21 C22 C23 109.5(12)
C21 C22 H22A 109.7
C23 C22 H22A 109.8
C21 C22 H22B 109.8
C23 C22 H22B 109.7
H22A C22 H22B 108.2
C22 C23 C24 108.4(11)
C22 C23 H23A 110.0
C24 C23 H23A 110.2
C22 C23 H23B 110.0
C24 C23 H23B 109.8
H23A C23 H23B 108.4
C25 C24 C23 108.8(12)
C25 C24 H24A 109.9
C23 C24 H24A 109.7
C25 C24 H24B 110.1
C23 C24 H24B 110.1
H24A C24 H24B 108.3
C24 C25 C26 108.7(12)
C24 C25 H25A 109.9
C26 C25 H25A 110.1
C24 C25 H25B 109.8
C26 C25 H25B 109.9
H25A C25 H25B 108.3
C25 C26 C27 108.6(12)
C25 C26 H26A 110.1
C27 C26 H26A 109.9
C25 C26 H26B 109.9
C27 C26 H26B 109.9
H26A C26 H26B 108.3
C28 C27 C26 109.1(12)
C28 C27 H27A 109.9
C26 C27 H27A 110.0
C28 C27 H27B 109.8
C26 C27 H27B 109.8
H27A C27 H27B 108.3
C27 C28 C29 109.4(12)
C27 C28 H28A 109.7
C29 C28 H28A 109.8
C27 C28 H28B 109.9
C29 C28 H28B 109.8
H28A C28 H28B 108.2
C30 C29 C28 105(5)
C30 C29 H29A 110.8
C28 C29 H29A 110.8
C30 C29 H29B 110.8
C28 C29 H29B 110.8
H29A C29 H29B 108.8
C31 C30 C29 118(4)
C31 C30 H30A 107.8
C29 C30 H30A 107.8
C31 C30 H30B 107.8
C29 C30 H30B 107.7
H30A C30 H30B 107.1
O32 C31 C30 107(4)
O32 C31 H31A 110.2
C30 C31 H31A 110.3
O32 C31 H31B 110.2
C30 C31 H31B 110.2
H31A C31 H31B 108.5
C33 O32 C31 116(4)
C38 C33 O32 124(3)
C38 C33 C34 120(4)
O32 C33 C34 116(5)
C35 C34 C33 121(5)
C35 C34 H34A 119.5
C33 C34 H34A 119.5
C34 C35 C36 122(4)
C34 C35 H35A 119.2
C36 C35 H35A 119.2
C35 C36 C37 117(4)
C35 C36 C1 123(4)
C37 C36 C1 120(4)
C36 C37 C38 122(4)
C36 C37 H37A 119.2
C38 C37 H37A 119.2
C33 C38 C37 119(4)
C33 C38 H38A 120.7
C37 C38 H38A 120.7
C44 N39 C40 120(3)
C44 N39 Pd1 121(2)
C40 N39 Pd1 119(2)
N39 C40 C41 119(3)
N39 C40 C45 116(3)
C41 C40 C45 125(3)
C40 C41 C42 121(3)
C40 C41 H41A 119.4
C42 C41 H41A 119.4
C43 C42 C41 118(3)
C43 C42 H42A 121.0
C41 C42 H42A 121.0
C42 C43 C44 122(4)
C42 C43 H43A 119.2
C44 C43 H43A 119.2
N39 C44 C43 120(3)
N39 C44 C48 119(3)
C43 C44 C48 122(4)
C40 C45 C46 114(3)
C40 C45 H45A 108.7
C46 C45 H45A 108.8
C40 C45 H45B 108.7
C46 C45 H45B 108.7
H45A C45 H45B 107.6
C47 C46 C45 110(3)
C47 C46 H46A 109.6
C45 C46 H46A 109.6
C47 C46 H46B 109.6
C45 C46 H46B 109.7
H46A C46 H46B 108.2
C46 C47 H47A 109.5
C46 C47 H47B 109.5
H47A C47 H47B 109.5
C46 C47 H47C 109.5
H47A C47 H47C 109.5
H47B C47 H47C 109.5
C49 C48 C44 111(4)
C49 C48 H48A 109.5
C44 C48 H48A 109.5
C49 C48 H48B 109.5
C44 C48 H48B 109.4
H48A C48 H48B 108.1
C48 C49 C50 111(4)
C48 C49 H49A 109.5
C50 C49 H49A 109.5
C48 C49 H49B 109.5
C50 C49 H49B 109.5
H49A C49 H49B 108.1
C49 C50 H50A 109.5
C49 C50 H50B 109.5
H50A C50 H50B 109.5
C49 C50 H50C 109.5
H50A C50 H50C 109.5
H50B C50 H50C 109.5

loop_
_geom_bond_atom_site_label_1
_geom_bond_atom_site_label_2
_geom_bond_distance
Pd1 N5 1.94(2)
Pd1 N11 2.03(3)
Pd1 N2 2.03(3)
Pd1 N39 2.06(2)
C1 N2 1.47(4)
C1 C36 1.51(5)
C1 H1A 0.9900
C1 H1B 0.9900
N2 C3 1.35(5)
C3 O3 1.25(5)
C3 C4 1.48(6)
C4 N5 1.33(5)
C4 C9 1.40(5)
N5 C6 1.33(5)
C6 C7 1.42(5)
C6 C10 1.50(6)
C7 C8 1.40(7)
C7 H7A 0.9500
C8 C9 1.37(6)
C8 H8A 0.9500
C9 H9A 0.9500
C10 O10 1.27(4)
C10 N11 1.34(4)
N11 C12 1.47(5)
C12 C13 1.55(5)
C12 H12A 0.9900
C12 H12B 0.9900
C13 C14 1.39(5)
C13 C18 1.40(6)
C14 C15 1.39(5)
C14 H14A 0.9500
C15 C16 1.38(5)
C15 H15A 0.9500
C16 C17 1.36(5)
C16 O19 1.39(4)
C17 C18 1.38(5)
C17 H17A 0.9500
C18 H18A 0.9500
O19 C20 1.45(3)
C20 C21 1.43(5)
C20 H20A 0.9900
C20 H20B 0.9900
C21 C22 1.544(12)
C21 H21A 0.9900
C21 H21B 0.9900
C22 C23 1.550(12)
C22 H22A 0.9900
C22 H22B 0.9900
C23 C24 1.554(12)
C23 H23A 0.9900
C23 H23B 0.9900
C24 C25 1.550(12)
C24 H24A 0.9900
C24 H24B 0.9900
C25 C26 1.550(12)
C25 H25A 0.9900
C25 H25B 0.9900
C26 C27 1.551(12)
C26 H26A 0.9900
C26 H26B 0.9900
C27 C28 1.544(12)
C27 H27A 0.9900
C27 H27B 0.9900
C28 C29 1.548(12)
C28 H28A 0.9900
C28 H28B 0.9900
C29 C30 1.53(6)
C29 H29A 0.9900
C29 H29B 0.9900
C30 C31 1.53(6)
C30 H30A 0.9900
C30 H30B 0.9900
C31 O32 1.45(4)
C31 H31A 0.9900
C31 H31B 0.9900
O32 C33 1.38(5)
C33 C38 1.37(6)
C33 C34 1.39(5)
C34 C35 1.36(6)
C34 H34A 0.9500
C35 C36 1.39(6)
C35 H35A 0.9500
C36 C37 1.40(5)
C37 C38 1.41(5)
C37 H37A 0.9500
C38 H38A 0.9500
N39 C44 1.37(5)
N39 C40 1.38(4)
C40 C41 1.38(4)
C40 C45 1.50(5)
C41 C42 1.40(5)
C41 H41A 0.9500
C42 C43 1.36(5)
C42 H42A 0.9500
C43 C44 1.39(5)
C43 H43A 0.9500
C44 C48 1.55(5)
C45 C46 1.55(4)
C45 H45A 0.9900
C45 H45B 0.9900
C46 C47 1.54(5)
C46 H46A 0.9900
C46 H46B 0.9900
C47 H47A 0.9800
C47 H47B 0.9800
C47 H47C 0.9800
C48 C49 1.45(7)
C48 H48A 0.9900
C48 H48B 0.9900
C49 C50 1.60(5)
C49 H49A 0.9900
C49 H49B 0.9900
C50 H50A 0.9800
C50 H50B 0.9800
C50 H50C 0.9800

loop_
_geom_torsion_atom_site_label_1
_geom_torsion_atom_site_label_2
_geom_torsion_atom_site_label_3
_geom_torsion_atom_site_label_4
_geom_torsion
C36 C1 N2 C3 -96(4)
C36 C1 N2 Pd1 82(5)
N5 Pd1 N2 C3 -3(3)
N11 Pd1 N2 C3 -3(6)
N39 Pd1 N2 C3 176(3)
N5 Pd1 N2 C1 179(3)
N11 Pd1 N2 C1 178(3)
N39 Pd1 N2 C1 -2(3)
C1 N2 C3 O3 2(7)
Pd1 N2 C3 O3 -176(4)
C1 N2 C3 C4 -178(3)
Pd1 N2 C3 C4 3(5)
O3 C3 C4 N5 178(4)
N2 C3 C4 N5 -1(6)
O3 C3 C4 C9 -2(7)
N2 C3 C4 C9 179(4)
C9 C4 N5 C6 4(6)
C3 C4 N5 C6 -176(4)
C9 C4 N5 Pd1 178(3)
C3 C4 N5 Pd1 -1(5)
N11 Pd1 N5 C4 -178(3)
N2 Pd1 N5 C4 2(3)
N39 Pd1 N5 C4 -35(56)
N11 Pd1 N5 C6 -2(3)
N2 Pd1 N5 C6 178(3)
N39 Pd1 N5 C6 140(54)
C4 N5 C6 C7 -2(6)
Pd1 N5 C6 C7 -177(3)
C4 N5 C6 C10 178(4)
Pd1 N5 C6 C10 3(4)
N5 C6 C7 C8 -1(6)
C10 C6 C7 C8 179(4)
C6 C7 C8 C9 3(8)
C7 C8 C9 C4 -2(7)
N5 C4 C9 C8 -2(6)
C3 C4 C9 C8 178(4)
N5 C6 C10 O10 -180(3)
C7 C6 C10 O10 0(7)
N5 C6 C10 N11 -2(5)
C7 C6 C10 N11 178(4)
O10 C10 N11 C12 -5(6)
C6 C10 N11 C12 177(4)
O10 C10 N11 Pd1 178(3)
C6 C10 N11 Pd1 0(4)
N5 Pd1 N11 C10 1(3)
N2 Pd1 N11 C10 1(5)
N39 Pd1 N11 C10 -178(3)
N5 Pd1 N11 C12 -176(3)
N2 Pd1 N11 C12 -175(3)
N39 Pd1 N11 C12 5(3)
C10 N11 C12 C13 101(4)
Pd1 N11 C12 C13 -83(4)
N11 C12 C13 C14 130(4)
N11 C12 C13 C18 -51(5)
C18 C13 C14 C15 0(6)
C12 C13 C14 C15 179(4)
C13 C14 C15 C16 -3(6)
C14 C15 C16 C17 3(7)
C14 C15 C16 O19 -179(4)
C15 C16 C17 C18 -1(7)
O19 C16 C17 C18 -179(4)
C16 C17 C18 C13 -1(7)
C14 C13 C18 C17 2(7)
C12 C13 C18 C17 -177(4)
C17 C16 O19 C20 173(4)
C15 C16 O19 C20 -5(6)
C16 O19 C20 C21 179(4)
O19 C20 C21 C22 44(4)
C20 C21 C22 C23 61(5)
C21 C22 C23 C24 162(4)
C22 C23 C24 C25 153(3)
C23 C24 C25 C26 79(5)
C24 C25 C26 C27 163(3)
C25 C26 C27 C28 97(5)
C26 C27 C28 C29 160(4)
C27 C28 C29 C30 -130(5)
C28 C29 C30 C31 -55(5)
C29 C30 C31 O32 -51(5)
C30 C31 O32 C33 174(3)
C31 O32 C33 C38 8(6)
C31 O32 C33 C34 -173(3)
C38 C33 C34 C35 3(6)
O32 C33 C34 C35 -176(4)
C33 C34 C35 C36 -4(7)
C34 C35 C36 C37 3(6)
C34 C35 C36 C1 180(3)
N2 C1 C36 C35 64(5)
N2 C1 C36 C37 -119(4)
C35 C36 C37 C38 -1(5)
C1 C36 C37 C38 -178(3)
O32 C33 C38 C37 177(3)
C34 C33 C38 C37 -2(6)
C36 C37 C38 C33 1(6)
N5 Pd1 N39 C44 121(55)
N11 Pd1 N39 C44 -97(3)
N2 Pd1 N39 C44 83(3)
N5 Pd1 N39 C40 -59(56)
N11 Pd1 N39 C40 84(3)
N2 Pd1 N39 C40 -96(3)
C44 N39 C40 C41 4(6)
Pd1 N39 C40 C41 -176(3)
C44 N39 C40 C45 -174(4)
Pd1 N39 C40 C45 5(4)
N39 C40 C41 C42 -1(6)
C45 C40 C41 C42 178(4)
C40 C41 C42 C43 -2(6)
C41 C42 C43 C44 2(7)
C40 N39 C44 C43 -5(6)
Pd1 N39 C44 C43 175(3)
C40 N39 C44 C48 172(4)
Pd1 N39 C44 C48 -8(6)
C42 C43 C44 N39 2(7)
C42 C43 C44 C48 -175(5)
N39 C40 C45 C46 177(3)
C41 C40 C45 C46 -2(5)
C40 C45 C46 C47 -177(4)
N39 C44 C48 C49 91(5)
C43 C44 C48 C49 -92(5)
C44 C48 C49 C50 177(3)
